data_7201296
loop_
_publ_author_name
'Cui, Feng-Yun'
'Huang, Kun-Lin'
'Xu, Yan-Qing'
'Han, Zhan-Gang'
'Liu, Xi'
'Chi, Ying-Nan'
'Hu, Chang-Wen'

_publ_section_title
;
 Structural variability of Cd(II) and Co(II) mixed-ligand coordination
 polymers: effect of ligand isomerism and metal-to-ligand ratio
;
_journal_issue 12
_journal_name_full CrystEngComm
_journal_page_first 2757
_journal_paper_doi 10.1039/b907606a
_journal_volume 11
_journal_year 2009
_chemical_formula_sum 'C22 H23 Co N5 O5'
_chemical_formula_weight 496.38
_chemical_name_systematic
;
?
;
_space_group_IT_number 14
_symmetry_cell_setting monoclinic
_symmetry_space_group_name_Hall '-P 2ybc'
_symmetry_space_group_name_H-M 'P 1 21/c 1'
_atom_sites_solution_hydrogens geom
_atom_sites_solution_primary direct
_atom_sites_solution_secondary difmap
_audit_creation_method SHELXL-97
_cell_angle_alpha 90.00
_cell_angle_beta 93.215(4)
_cell_angle_gamma 90.00
_cell_formula_units_Z 4
_cell_length_a 10.073(3)
_cell_length_b 9.332(3)
_cell_length_c 22.377(7)
_cell_measurement_reflns_used 3531
_cell_measurement_temperature 298(2)
_cell_measurement_theta_max 27.26
_cell_measurement_theta_min 2.37
_cell_volume 2100.2(11)
_computing_cell_refinement 'Bruker SMART'
_computing_data_collection 'Bruker SMART'
_computing_data_reduction 'Bruker SAINT'
_computing_molecular_graphics 'Bruker SHELXTL'
_computing_publication_material 'Bruker SHELXTL'
_computing_structure_refinement 'SHELXL-97 (Sheldrick, 1997)'
_computing_structure_solution 'SHELXS-97 (Sheldrick, 1990)'
_diffrn_ambient_temperature 298(2)
_diffrn_measured_fraction_theta_full 0.999
_diffrn_measured_fraction_theta_max 0.999
_diffrn_measurement_device_type 'CCD area detector'
_diffrn_measurement_method 'phi and omega scans'
_diffrn_radiation_monochromator graphite
_diffrn_radiation_source 'fine-focus sealed tube'
_diffrn_radiation_type MoK\a
_diffrn_radiation_wavelength 0.71073
_diffrn_reflns_av_R_equivalents 0.0332
_diffrn_reflns_av_sigmaI/netI 0.0394
_diffrn_reflns_limit_h_max 11
_diffrn_reflns_limit_h_min -10
_diffrn_reflns_limit_k_max 11
_diffrn_reflns_limit_k_min -10
_diffrn_reflns_limit_l_max 26
_diffrn_reflns_limit_l_min -26
_diffrn_reflns_number 10577
_diffrn_reflns_theta_full 25.01
_diffrn_reflns_theta_max 25.01
_diffrn_reflns_theta_min 1.82
_exptl_absorpt_coefficient_mu 0.864
_exptl_absorpt_correction_T_max 0.8813
_exptl_absorpt_correction_T_min 0.8326
_exptl_absorpt_correction_type multi-scan
_exptl_absorpt_process_details sadabs
_exptl_crystal_colour red
_exptl_crystal_density_diffrn 1.570
_exptl_crystal_density_method 'not measured'
_exptl_crystal_description block
_exptl_crystal_F_000 1028
_exptl_crystal_size_max 0.22
_exptl_crystal_size_mid 0.18
_exptl_crystal_size_min 0.15
_refine_diff_density_max 0.321
_refine_diff_density_min -0.242
_refine_diff_density_rms 0.057
_refine_ls_extinction_method none
_refine_ls_goodness_of_fit_ref 1.058
_refine_ls_hydrogen_treatment constr
_refine_ls_matrix_type full
_refine_ls_number_parameters 298
_refine_ls_number_reflns 3697
_refine_ls_number_restraints 0
_refine_ls_restrained_S_all 1.058
_refine_ls_R_factor_all 0.0575
_refine_ls_R_factor_gt 0.0347
_refine_ls_shift/su_max 0.001
_refine_ls_shift/su_mean 0.000
_refine_ls_structure_factor_coef Fsqd
_refine_ls_weighting_details 'calc w=1/[\s^2^(Fo^2^)+(0.0312P)^2^+1.3514P] where P=(Fo^2^+2Fc^2^)/3'
_refine_ls_weighting_scheme calc
_refine_ls_wR_factor_gt 0.0738
_refine_ls_wR_factor_ref 0.0866
_reflns_number_gt 2725
_reflns_number_total 3697
_reflns_threshold_expression >2sigma(I)
_cod_data_source_file b907606a.txt
_cod_data_source_block compound7
_cod_depositor_comments
;
The following automatic conversions were performed:
'_symmetry_cell_setting' value 'Monoclinic' changed to 'monoclinic'
according to '/home/saulius/struct/CIF-dictionaries/cif_core.dic'
dictionary named 'cif_core.dic' version 2.4.1 from 2010-06-29.

Automatic conversion script
Id: cif_fix_enum 1527 2010-12-29 10:47:43Z saulius 
;
_cod_original_cell_volume 2100.1(12)
_cod_original_sg_symbol_H-M P2(1)/c
_cod_database_code 7201296

loop_
_symmetry_equiv_pos_as_xyz
'x, y, z'
'-x, y+1/2, -z+1/2'
'-x, -y, -z'
'x, -y-1/2, z-1/2'

loop_
_atom_site_label
_atom_site_type_symbol
_atom_site_fract_x
_atom_site_fract_y
_atom_site_fract_z
_atom_site_U_iso_or_equiv
_atom_site_adp_type
_atom_site_occupancy
_atom_site_symmetry_multiplicity
_atom_site_calc_flag
_atom_site_refinement_flags
_atom_site_disorder_assembly
_atom_site_disorder_group
Co1 Co 0.85828(3) 0.53451(4) 0.336160(16) 0.02944(13) Uani 1 1 d . . .
N1 N 0.8224(2) 0.6612(2) 0.41215(9) 0.0265(5) Uani 1 1 d . . .
N2 N 0.6939(2) 0.8127(2) 0.47324(10) 0.0306(5) Uani 1 1 d . . .
N3 N 0.5961(2) 0.6892(3) 0.39462(10) 0.0408(7) Uani 1 1 d . . .
H3A H 0.5212 0.7256 0.4036 0.049 Uiso 1 1 calc R . .
H3B H 0.5994 0.6317 0.3647 0.049 Uiso 1 1 calc R . .
N4 N 1.0445(2) 0.5294(2) 0.38509(9) 0.0294(5) Uani 1 1 d . . .
N5 N 0.6652(2) 1.1444(3) 0.59538(11) 0.0381(6) Uani 1 1 d . . .
O1 O 0.8740(2) 0.3030(2) 0.28988(10) 0.0508(6) Uani 1 1 d . . .
O2 O 0.7957(2) 0.3495(2) 0.37613(9) 0.0481(6) Uani 1 1 d . . .
O3 O 0.32215(17) 0.0543(2) 0.21156(8) 0.0366(5) Uani 1 1 d . . .
O4 O 0.2824(2) 0.2070(2) 0.28499(10) 0.0498(6) Uani 1 1 d . . .
O5 O 0.9365(2) 0.6711(3) 0.27619(9) 0.0560(7) Uani 1 1 d . . .
H1 H 0.8761 0.6963 0.2502 0.084 Uiso 1 1 d R . .
H2 H 1.0100 0.6946 0.2620 0.084 Uiso 1 1 d R . .
C1 C 0.7067(3) 0.7220(3) 0.42710(12) 0.0288(6) Uani 1 1 d . . .
C2 C 0.8033(3) 0.8442(3) 0.50670(12) 0.0290(6) Uani 1 1 d . . .
C3 C 0.9253(3) 0.7799(3) 0.49658(12) 0.0323(7) Uani 1 1 d . . .
H3 H 1.0007 0.7996 0.5211 0.039 Uiso 1 1 calc R . .
C4 C 0.9304(3) 0.6869(3) 0.44933(11) 0.0272(6) Uani 1 1 d . . .
C5 C 1.0528(2) 0.6060(3) 0.43611(12) 0.0268(6) Uani 1 1 d . . .
C6 C 1.1660(3) 0.6058(3) 0.47403(12) 0.0329(7) Uani 1 1 d . . .
H6 H 1.1690 0.6575 0.5096 0.040 Uiso 1 1 calc R . .
C7 C 1.2747(3) 0.5270(3) 0.45798(14) 0.0402(7) Uani 1 1 d . . .
H7 H 1.3526 0.5266 0.4824 0.048 Uiso 1 1 calc R . .
C8 C 1.2670(3) 0.4497(3) 0.40592(14) 0.0413(8) Uani 1 1 d . . .
H8 H 1.3395 0.3966 0.3944 0.050 Uiso 1 1 calc R . .
C9 C 1.1502(3) 0.4517(3) 0.37088(13) 0.0368(7) Uani 1 1 d . . .
H9 H 1.1445 0.3972 0.3360 0.044 Uiso 1 1 calc R . .
C10 C 0.6830(3) 1.0453(3) 0.55378(12) 0.0331(7) Uani 1 1 d . . .
H10 H 0.6203 1.0394 0.5218 0.040 Uiso 1 1 calc R . .
C11 C 0.7893(3) 0.9501(3) 0.55514(11) 0.0291(6) Uani 1 1 d . . .
C12 C 0.8792(3) 0.9582(4) 0.60393(13) 0.0424(8) Uani 1 1 d . . .
H12 H 0.9501 0.8944 0.6077 0.051 Uiso 1 1 calc R . .
C13 C 0.8635(3) 1.0610(4) 0.64688(13) 0.0449(8) Uani 1 1 d . . .
H13 H 0.9244 1.0692 0.6795 0.054 Uiso 1 1 calc R . .
C14 C 0.7570(3) 1.1506(3) 0.64079(13) 0.0403(8) Uani 1 1 d . . .
H14 H 0.7476 1.2202 0.6700 0.048 Uiso 1 1 calc R . .
C15 C 0.8130(3) 0.2631(3) 0.33419(14) 0.0349(7) Uani 1 1 d . . .
C16 C 0.7627(3) 0.1110(3) 0.34064(14) 0.0397(8) Uani 1 1 d . . .
H16 H 0.8349 0.0562 0.3610 0.048 Uiso 1 1 calc R . .
C17 C 0.7304(3) 0.0371(4) 0.28080(16) 0.0541(9) Uani 1 1 d . . .
H17A H 0.8025 0.0537 0.2547 0.065 Uiso 1 1 calc R . .
H17B H 0.7239 -0.0654 0.2873 0.065 Uiso 1 1 calc R . .
C18 C 0.6450(3) 0.1044(3) 0.38035(13) 0.0444(8) Uani 1 1 d . . .
H18A H 0.6309 0.0059 0.3923 0.053 Uiso 1 1 calc R . .
H18B H 0.6649 0.1603 0.4163 0.053 Uiso 1 1 calc R . .
C19 C 0.3538(3) 0.1180(3) 0.26073(12) 0.0310(7) Uani 1 1 d . . .
C20 C 0.4863(3) 0.0774(3) 0.29117(12) 0.0309(7) Uani 1 1 d . . .
H20 H 0.4803 -0.0238 0.3024 0.037 Uiso 1 1 calc R . .
C21 C 0.6010(3) 0.0904(4) 0.25014(13) 0.0436(8) Uani 1 1 d . . .
H21A H 0.6111 0.1899 0.2386 0.052 Uiso 1 1 calc R . .
H21B H 0.5811 0.0350 0.2141 0.052 Uiso 1 1 calc R . .
C22 C 0.5195(3) 0.1610(3) 0.34863(12) 0.0362(7) Uani 1 1 d . . .
H22A H 0.5310 0.2615 0.3391 0.043 Uiso 1 1 calc R . .
H22B H 0.4463 0.1532 0.3749 0.043 Uiso 1 1 calc R . .

loop_
_atom_site_aniso_label
_atom_site_aniso_U_11
_atom_site_aniso_U_22
_atom_site_aniso_U_33
_atom_site_aniso_U_23
_atom_site_aniso_U_13
_atom_site_aniso_U_12
Co1 0.0283(2) 0.0312(2) 0.0286(2) -0.00285(18) -0.00040(15) -0.00055(17)
N1 0.0246(12) 0.0259(13) 0.0289(12) -0.0008(10) 0.0008(9) 0.0012(10)
N2 0.0295(12) 0.0324(14) 0.0296(13) -0.0026(11) -0.0020(10) 0.0035(10)
N3 0.0255(13) 0.0518(17) 0.0444(15) -0.0200(13) -0.0056(11) 0.0069(12)
N4 0.0311(12) 0.0281(13) 0.0291(12) -0.0007(11) 0.0032(10) 0.0024(11)
N5 0.0368(14) 0.0365(15) 0.0415(15) -0.0067(12) 0.0064(11) 0.0020(11)
O1 0.0402(12) 0.0568(16) 0.0567(15) 0.0041(12) 0.0142(11) 0.0063(11)
O2 0.0709(15) 0.0360(13) 0.0368(12) -0.0035(11) -0.0029(11) -0.0148(11)
O3 0.0278(10) 0.0507(14) 0.0307(11) -0.0032(10) -0.0036(8) 0.0002(9)
O4 0.0382(12) 0.0510(15) 0.0590(14) -0.0172(12) -0.0084(10) 0.0113(11)
O5 0.0337(12) 0.0809(18) 0.0525(14) 0.0280(13) -0.0041(10) -0.0146(12)
C1 0.0279(15) 0.0287(16) 0.0295(15) 0.0002(13) -0.0007(12) 0.0009(12)
C2 0.0310(15) 0.0271(16) 0.0288(15) 0.0016(12) 0.0010(12) -0.0006(12)
C3 0.0255(15) 0.0380(18) 0.0327(15) -0.0090(14) -0.0039(11) 0.0012(13)
C4 0.0274(14) 0.0258(15) 0.0282(15) 0.0027(12) 0.0000(11) -0.0016(12)
C5 0.0271(15) 0.0224(15) 0.0310(15) 0.0015(12) 0.0022(12) -0.0004(11)
C6 0.0281(15) 0.0389(18) 0.0315(16) 0.0022(14) -0.0008(12) 0.0002(13)
C7 0.0289(16) 0.0428(19) 0.0481(19) 0.0069(16) -0.0039(13) 0.0034(14)
C8 0.0338(17) 0.039(2) 0.052(2) 0.0053(16) 0.0091(14) 0.0117(14)
C9 0.0427(18) 0.0335(18) 0.0346(16) -0.0015(14) 0.0070(13) 0.0060(14)
C10 0.0316(16) 0.0347(17) 0.0331(16) -0.0021(14) 0.0026(12) 0.0008(13)
C11 0.0293(15) 0.0306(17) 0.0277(15) -0.0038(13) 0.0037(11) -0.0019(12)
C12 0.0350(17) 0.048(2) 0.0438(18) -0.0098(16) -0.0041(14) 0.0104(15)
C13 0.0445(19) 0.055(2) 0.0347(17) -0.0139(16) -0.0065(14) 0.0009(16)
C14 0.0442(19) 0.039(2) 0.0382(18) -0.0109(15) 0.0110(14) -0.0064(15)
C15 0.0251(15) 0.0376(19) 0.0409(18) 0.0028(15) -0.0093(13) 0.0011(13)
C16 0.0307(16) 0.0287(17) 0.058(2) -0.0003(15) -0.0166(14) 0.0041(13)
C17 0.0330(17) 0.052(2) 0.076(2) -0.029(2) -0.0054(16) 0.0045(16)
C18 0.051(2) 0.0411(19) 0.0394(18) 0.0154(15) -0.0147(15) -0.0144(15)
C19 0.0302(16) 0.0315(17) 0.0311(16) 0.0078(13) 0.0009(12) -0.0044(13)
C20 0.0309(15) 0.0276(16) 0.0338(16) 0.0037(13) -0.0021(12) -0.0040(12)
C21 0.0345(17) 0.059(2) 0.0369(17) -0.0166(16) -0.0006(13) -0.0026(15)
C22 0.0363(16) 0.0425(19) 0.0302(16) 0.0011(14) 0.0048(12) -0.0050(14)

loop_
_atom_type_symbol
_atom_type_description
_atom_type_scat_dispersion_real
_atom_type_scat_dispersion_imag
_atom_type_scat_source
C C 0.0033 0.0016 'International Tables Vol C Tables 4.2.6.8 and 6.1.1.4'
H H 0.0000 0.0000 'International Tables Vol C Tables 4.2.6.8 and 6.1.1.4'
N N 0.0061 0.0033 'International Tables Vol C Tables 4.2.6.8 and 6.1.1.4'
O O 0.0106 0.0060 'International Tables Vol C Tables 4.2.6.8 and 6.1.1.4'
Co Co 0.3494 0.9721 'International Tables Vol C Tables 4.2.6.8 and 6.1.1.4'

loop_
_geom_angle_atom_site_label_1
_geom_angle_atom_site_label_2
_geom_angle_atom_site_label_3
_geom_angle
_geom_angle_site_symmetry_1
_geom_angle_site_symmetry_3
_geom_angle_publ_flag
O5 Co1 O2 161.44(9) . . ?
O5 Co1 O3 88.01(8) . 2_655 ?
O2 Co1 O3 91.01(8) . 2_655 ?
O5 Co1 N4 89.46(8) . . ?
O2 Co1 N4 92.30(9) . . ?
O3 Co1 N4 176.16(9) 2_655 . ?
O5 Co1 N1 105.58(10) . . ?
O2 Co1 N1 92.82(9) . . ?
O3 Co1 N1 100.40(8) 2_655 . ?
N4 Co1 N1 77.50(8) . . ?
O5 Co1 O1 103.94(9) . . ?
O2 Co1 O1 57.51(8) . . ?
O3 Co1 O1 86.27(8) 2_655 . ?
N4 Co1 O1 97.15(8) . . ?
N1 Co1 O1 149.91(8) . . ?
C4 N1 C1 116.5(2) . . ?
C4 N1 Co1 115.14(17) . . ?
C1 N1 Co1 128.30(17) . . ?
C2 N2 C1 117.3(2) . . ?
C1 N3 H3A 120.0 . . ?
C1 N3 H3B 120.0 . . ?
H3A N3 H3B 120.0 . . ?
C9 N4 C5 118.4(2) . . ?
C9 N4 Co1 125.54(19) . . ?
C5 N4 Co1 115.95(17) . . ?
C10 N5 C14 116.5(3) . . ?
C15 O1 Co1 83.05(18) . . ?
C15 O2 Co1 98.93(19) . . ?
C19 O3 Co1 131.16(18) . 2_645 ?
Co1 O5 H1 109.5 . . ?
Co1 O5 H2 141.5 . . ?
H1 O5 H2 106.1 . . ?
N3 C1 N2 116.7(2) . . ?
N3 C1 N1 118.3(2) . . ?
N2 C1 N1 125.0(2) . . ?
N2 C2 C3 121.5(2) . . ?
N2 C2 C11 116.8(2) . . ?
C3 C2 C11 121.7(2) . . ?
C4 C3 C2 117.9(2) . . ?
C4 C3 H3 121.0 . . ?
C2 C3 H3 121.0 . . ?
N1 C4 C3 121.5(2) . . ?
N1 C4 C5 115.7(2) . . ?
C3 C4 C5 122.8(2) . . ?
N4 C5 C6 122.0(2) . . ?
N4 C5 C4 115.2(2) . . ?
C6 C5 C4 122.9(2) . . ?
C7 C6 C5 118.7(3) . . ?
C7 C6 H6 120.7 . . ?
C5 C6 H6 120.7 . . ?
C8 C7 C6 119.6(3) . . ?
C8 C7 H7 120.2 . . ?
C6 C7 H7 120.2 . . ?
C7 C8 C9 118.9(3) . . ?
C7 C8 H8 120.6 . . ?
C9 C8 H8 120.6 . . ?
N4 C9 C8 122.5(3) . . ?
N4 C9 H9 118.8 . . ?
C8 C9 H9 118.8 . . ?
N5 C10 C11 124.2(3) . . ?
N5 C10 H10 117.9 . . ?
C11 C10 H10 117.9 . . ?
C12 C11 C10 116.9(3) . . ?
C12 C11 C2 122.1(3) . . ?
C10 C11 C2 121.0(2) . . ?
C13 C12 C11 119.7(3) . . ?
C13 C12 H12 120.2 . . ?
C11 C12 H12 120.2 . . ?
C14 C13 C12 118.7(3) . . ?
C14 C13 H13 120.6 . . ?
C12 C13 H13 120.6 . . ?
N5 C14 C13 123.9(3) . . ?
N5 C14 H14 118.1 . . ?
C13 C14 H14 118.1 . . ?
O1 C15 O2 119.7(3) . . ?
O1 C15 C16 122.3(3) . . ?
O2 C15 C16 117.9(3) . . ?
C15 C16 C18 111.6(3) . . ?
C15 C16 C17 113.3(3) . . ?
C18 C16 C17 111.1(2) . . ?
C15 C16 H16 106.8 . . ?
C18 C16 H16 106.8 . . ?
C17 C16 H16 106.8 . . ?
C21 C17 C16 112.5(3) . . ?
C21 C17 H17A 109.1 . . ?
C16 C17 H17A 109.1 . . ?
C21 C17 H17B 109.1 . . ?
C16 C17 H17B 109.1 . . ?
H17A C17 H17B 107.8 . . ?
C22 C18 C16 111.7(2) . . ?
C22 C18 H18A 109.3 . . ?
C16 C18 H18A 109.3 . . ?
C22 C18 H18B 109.3 . . ?
C16 C18 H18B 109.3 . . ?
H18A C18 H18B 107.9 . . ?
O4 C19 O3 124.4(3) . . ?
O4 C19 C20 119.2(3) . . ?
O3 C19 C20 116.3(3) . . ?
C19 C20 C21 112.9(2) . . ?
C19 C20 C22 113.5(2) . . ?
C21 C20 C22 109.3(2) . . ?
C19 C20 H20 106.9 . . ?
C21 C20 H20 106.9 . . ?
C22 C20 H20 106.9 . . ?
C20 C21 C17 111.2(3) . . ?
C20 C21 H21A 109.4 . . ?
C17 C21 H21A 109.4 . . ?
C20 C21 H21B 109.4 . . ?
C17 C21 H21B 109.4 . . ?
H21A C21 H21B 108.0 . . ?
C18 C22 C20 110.8(2) . . ?
C18 C22 H22A 109.5 . . ?
C20 C22 H22A 109.5 . . ?
C18 C22 H22B 109.5 . . ?
C20 C22 H22B 109.5 . . ?
H22A C22 H22B 108.1 . . ?

loop_
_geom_bond_atom_site_label_1
_geom_bond_atom_site_label_2
_geom_bond_distance
_geom_bond_site_symmetry_2
_geom_bond_publ_flag
Co1 O5 2.041(2) . ?
Co1 O2 2.060(2) . ?
Co1 O3 2.0639(18) 2_655 ?
Co1 N4 2.119(2) . ?
Co1 N1 2.119(2) . ?
Co1 O1 2.405(2) . ?
N1 C4 1.354(3) . ?
N1 C1 1.355(3) . ?
N2 C2 1.330(3) . ?
N2 C1 1.347(3) . ?
N3 C1 1.332(3) . ?
N3 H3A 0.8600 . ?
N3 H3B 0.8600 . ?
N4 C9 1.342(3) . ?
N4 C5 1.346(3) . ?
N5 C10 1.332(3) . ?
N5 C14 1.336(4) . ?
O1 C15 1.252(3) . ?
O2 C15 1.257(3) . ?
O3 C19 1.275(3) . ?
O3 Co1 2.0639(18) 2_645 ?
O4 C19 1.243(3) . ?
O5 H1 0.8499 . ?
O5 H2 0.8500 . ?
C2 C3 1.398(4) . ?
C2 C11 1.479(4) . ?
C3 C4 1.371(4) . ?
C3 H3 0.9300 . ?
C4 C5 1.489(4) . ?
C5 C6 1.383(4) . ?
C6 C7 1.383(4) . ?
C6 H6 0.9300 . ?
C7 C8 1.369(4) . ?
C7 H7 0.9300 . ?
C8 C9 1.377(4) . ?
C8 H8 0.9300 . ?
C9 H9 0.9300 . ?
C10 C11 1.390(4) . ?
C10 H10 0.9300 . ?
C11 C12 1.381(4) . ?
C12 C13 1.373(4) . ?
C12 H12 0.9300 . ?
C13 C14 1.360(4) . ?
C13 H13 0.9300 . ?
C14 H14 0.9300 . ?
C15 C16 1.517(4) . ?
C16 C18 1.522(4) . ?
C16 C17 1.525(4) . ?
C16 H16 0.9800 . ?
C17 C21 1.522(4) . ?
C17 H17A 0.9700 . ?
C17 H17B 0.9700 . ?
C18 C22 1.510(4) . ?
C18 H18A 0.9700 . ?
C18 H18B 0.9700 . ?
C19 C20 1.512(4) . ?
C20 C21 1.520(4) . ?
C20 C22 1.525(4) . ?
C20 H20 0.9800 . ?
C21 H21A 0.9700 . ?
C21 H21B 0.9700 . ?
C22 H22A 0.9700 . ?
C22 H22B 0.9700 . ?
